data_7224290
loop_
_publ_author_name
'Fabbiani, Francesca P. A.'
'Bergantin, Stefano'
'Gavezzotti, Angelo'
'Rizzato, Silvia'
'Moret, Massimo'

_publ_section_title
;
 X-ray diffraction and computational studies of the pressure-dependent
 tetrachloroethane solvation of diphenylanthracene
;
_journal_issue 12
_journal_name_full CrystEngComm
_journal_page_first 2173
_journal_paper_doi 10.1039/C6CE00055J
_journal_volume 18
_journal_year 2016
_chemical_formula_moiety 'C26 H18'
_chemical_formula_sum 'C26 H18'
_chemical_formula_weight 330.40
_chemical_name_systematic 9,10-Diphenylanthracene
_space_group_crystal_system monoclinic
_space_group_IT_number 15
_space_group_name_Hall '-C 2yc'
_space_group_name_H-M_alt 'C 1 2/c 1'
_symmetry_space_group_name_Hall '-C 2yc'
_symmetry_space_group_name_H-M 'C 1 2/c 1'
_atom_sites_solution_hydrogens geom
_atom_sites_solution_primary 'known coordinates'
_atom_sites_solution_secondary 'known coordinates'
_audit_creation_method SHELXL-2014/7
_audit_update_record
;
2015-12-16 deposited with the CCDC.
2016-02-17 downloaded from the CCDC.
;
_cell_angle_alpha 90
_cell_angle_beta 88.483(17)
_cell_angle_gamma 90
_cell_formula_units_Z 4
_cell_length_a 10.041(2)
_cell_length_b 13.150(2)
_cell_length_c 11.378(2)
_cell_measurement_reflns_used 638
_cell_measurement_temperature 296(2)
_cell_measurement_theta_max 20.3
_cell_measurement_theta_min 3.1
_cell_volume 1501.8(5)
_computing_cell_refinement 'Apex2 (Bruker AXS, 2006)'
_computing_data_collection 'Apex2 (Bruker AXS, 2006)'
_computing_data_reduction 'Apex2 (Bruker AXS, 2006)'
_computing_structure_refinement 'SHELXL-2014/7 (Sheldrick, 2014)'
_computing_structure_solution 'known coordinates'
_diffrn_ambient_temperature 296(2)
_diffrn_measured_fraction_theta_full 0.614
_diffrn_measured_fraction_theta_max 0.614
_diffrn_measurement_device 'Bruker AXS APEX II'
_diffrn_measurement_device_type Area
_diffrn_measurement_method '\f & \w scans'
_diffrn_radiation_monochromator graphite
_diffrn_radiation_source 'fine-focus sealed tube'
_diffrn_radiation_type MoK\a
_diffrn_radiation_wavelength 0.71073
_diffrn_reflns_av_R_equivalents 0.0416
_diffrn_reflns_av_unetI/netI 0.0510
_diffrn_reflns_Laue_measured_fraction_full 0.614
_diffrn_reflns_Laue_measured_fraction_max 0.614
_diffrn_reflns_limit_h_max 8
_diffrn_reflns_limit_h_min -8
_diffrn_reflns_limit_k_max 12
_diffrn_reflns_limit_k_min -11
_diffrn_reflns_limit_l_max 9
_diffrn_reflns_limit_l_min -10
_diffrn_reflns_number 1704
_diffrn_reflns_point_group_measured_fraction_full 0.614
_diffrn_reflns_point_group_measured_fraction_max 0.614
_diffrn_reflns_reduction_process
;
 Scaled and merged with SORTAV
 R.H. Blessing, (1987) Cryst. Rev. 1, 3-58
 R.H. Blessing, (1989) J. Appl. Cryst. 22, 396-397
;
_diffrn_reflns_theta_full 19.779
_diffrn_reflns_theta_max 19.779
_diffrn_reflns_theta_min 2.553
_exptl_absorpt_coefficient_mu 0.083
_exptl_absorpt_correction_T_max 0.8837
_exptl_absorpt_correction_T_min 0.5255
_exptl_absorpt_correction_type multi-scan
_exptl_absorpt_process_details
;
SADABS V.2008/1
SHADE (Parsons, 2004)
;
_exptl_crystal_colour yellow
_exptl_crystal_density_diffrn 1.461
_exptl_crystal_description block
_exptl_crystal_F_000 696
_exptl_crystal_recrystallization_method 'Re-crystallisation from solvent: 1,1,2,2-tetrachloroethane'
_exptl_crystal_size_max 0.20
_exptl_crystal_size_mid 0.15
_exptl_crystal_size_min 0.08
_refine_diff_density_max 0.122
_refine_diff_density_min -0.159
_refine_diff_density_rms 0.043
_refine_ls_extinction_coef 0.011(4)
_refine_ls_extinction_expression Fc^*^=kFc[1+0.001xFc^2^\l^3^/sin(2\q)]^-1/4^
_refine_ls_extinction_method 'SHELXL-2014/7 (Sheldrick 2014'
_refine_ls_goodness_of_fit_ref 1.058
_refine_ls_hydrogen_treatment constr
_refine_ls_matrix_type full
_refine_ls_number_parameters 119
_refine_ls_number_reflns 422
_refine_ls_number_restraints 128
_refine_ls_restrained_S_all 0.934
_refine_ls_R_factor_all 0.0816
_refine_ls_R_factor_gt 0.0528
_refine_ls_shift/su_max 0.000
_refine_ls_shift/su_mean 0.000
_refine_ls_structure_factor_coef Fsqd
_refine_ls_weighting_details 'w=1/[\s^2^(Fo^2^)+(0.1051P)^2^+0.8554P] where P=(Fo^2^+2Fc^2^)/3'
_refine_ls_weighting_scheme calc
_refine_ls_wR_factor_gt 0.1294
_refine_ls_wR_factor_ref 0.1475
_reflns_Friedel_coverage 0.000
_reflns_number_gt 308
_reflns_number_total 422
_reflns_threshold_expression 'I > 2\s(I)'
_cod_data_source_file c6ce00055j4.cif
_cod_data_source_block diphenylanthracene_3_GPa
_cod_depositor_comments 'Adding full bibliography for 7224288--7224290.cif.'
_cod_database_code 7224290
_shelx_shelxl_version_number 2014/7
_shelx_space_group_comment
;
The symmetry employed for this shelxl refinement is uniquely defined
by the following loop, which should always be used as a source of
symmetry information in preference to the above space-group names.
They are only intended as comments.
;

loop_
_space_group_symop_operation_xyz
'x, y, z'
'-x, y, -z+1/2'
'x+1/2, y+1/2, z'
'-x+1/2, y+1/2, -z+1/2'
'-x, -y, -z'
'x, -y, z-1/2'
'-x+1/2, -y+1/2, -z'
'x+1/2, -y+1/2, z-1/2'

loop_
_atom_site_label
_atom_site_type_symbol
_atom_site_fract_x
_atom_site_fract_y
_atom_site_fract_z
_atom_site_U_iso_or_equiv
_atom_site_adp_type
_atom_site_occupancy
_atom_site_site_symmetry_order
_atom_site_calc_flag
_atom_site_refinement_flags_posn
_atom_site_refinement_flags_adp
C1 C 0.0200(6) 0.1301(4) -0.0379(6) 0.035(2) Uani 1 1 d D U
H1 H 0.0252 0.0718 -0.0841 0.042 Uiso 1 1 calc R U
C2 C -0.0970(7) 0.1559(4) 0.0132(6) 0.042(3) Uani 1 1 d D U
H2 H -0.1711 0.1151 0.0015 0.050 Uiso 1 1 calc R U
C5 C 0.1236(6) 0.2791(4) 0.0496(6) 0.032(2) Uani 1 1 d D U
C4 C -0.0035(7) 0.3030(4) 0.0995(6) 0.033(2) Uani 1 1 d D U
H4 H -0.0132 0.3618 0.1442 0.039 Uiso 1 1 calc R U
C3 C -0.1104(8) 0.2434(4) 0.0841(6) 0.040(2) Uani 1 1 d D U
H3 H -0.1921 0.2596 0.1197 0.048 Uiso 1 1 calc R U
C7 C 0.2383(7) 0.3377(4) 0.0694(6) 0.032(2) Uani 1 1 d D U
C6 C 0.1365(7) 0.1900(4) -0.0230(6) 0.032(2) Uani 1 1 d D U
C8 C 0.2247(7) 0.4322(4) 0.1409(6) 0.034(2) Uani 1 1 d D U
C9 C 0.2923(7) 0.4431(4) 0.2439(6) 0.042(2) Uani 1 1 d D U
H9 H 0.3452 0.3899 0.2695 0.050 Uiso 1 1 calc R U
C10 C 0.2834(7) 0.5309(4) 0.3102(6) 0.051(2) Uani 1 1 d D U
H10 H 0.3324 0.5382 0.3779 0.061 Uiso 1 1 calc R U
C11 C 0.2000(8) 0.6078(5) 0.2737(6) 0.044(3) Uani 1 1 d D U
H11 H 0.1899 0.6661 0.3194 0.052 Uiso 1 1 calc R U
C12 C 0.1323(7) 0.5994(4) 0.1713(6) 0.042(3) Uani 1 1 d D U
H12 H 0.0786 0.6525 0.1466 0.051 Uiso 1 1 calc R U
C13 C 0.1440(6) 0.5118(4) 0.1050(5) 0.038(2) Uani 1 1 d D U
H13 H 0.0975 0.5059 0.0357 0.046 Uiso 1 1 calc R U

loop_
_atom_site_aniso_label
_atom_site_aniso_U_11
_atom_site_aniso_U_22
_atom_site_aniso_U_33
_atom_site_aniso_U_23
_atom_site_aniso_U_13
_atom_site_aniso_U_12
C1 0.041(5) 0.021(4) 0.042(6) 0.001(3) -0.003(4) -0.001(3)
C2 0.034(5) 0.034(4) 0.057(6) -0.004(3) -0.003(5) -0.007(3)
C5 0.034(5) 0.020(4) 0.041(5) 0.004(3) -0.003(4) 0.002(3)
C4 0.038(5) 0.021(4) 0.041(5) 0.000(3) -0.004(4) -0.003(3)
C3 0.033(5) 0.033(4) 0.055(6) -0.002(3) -0.002(4) -0.002(3)
C7 0.039(5) 0.021(3) 0.035(5) 0.003(3) -0.002(4) -0.002(3)
C6 0.033(5) 0.024(4) 0.040(5) 0.004(3) -0.001(4) -0.004(3)
C8 0.035(5) 0.023(3) 0.046(5) 0.004(3) -0.002(4) 0.000(3)
C9 0.049(6) 0.027(4) 0.050(5) 0.001(3) -0.012(4) 0.006(3)
C10 0.066(7) 0.037(4) 0.050(5) -0.005(3) -0.009(5) 0.006(3)
C11 0.053(6) 0.032(4) 0.046(6) -0.011(3) 0.001(4) 0.001(3)
C12 0.055(7) 0.027(4) 0.044(5) 0.002(3) 0.000(5) 0.004(3)
C13 0.040(6) 0.023(4) 0.052(5) -0.006(3) -0.010(4) 0.002(3)

loop_
_atom_type_symbol
_atom_type_description
_atom_type_scat_dispersion_real
_atom_type_scat_dispersion_imag
_atom_type_scat_source
C C 0.0033 0.0016 'International Tables Vol C Tables 4.2.6.8 and 6.1.1.4'
H H 0.0000 0.0000 'International Tables Vol C Tables 4.2.6.8 and 6.1.1.4'

loop_
_geom_angle_atom_site_label_1
_geom_angle_atom_site_label_2
_geom_angle_atom_site_label_3
_geom_angle
_geom_angle_site_symmetry_1
C2 C1 C6 121.4(5) .
C1 C2 C3 121.6(6) .
C7 C5 C4 123.0(5) .
C7 C5 C6 118.5(5) .
C4 C5 C6 118.5(5) .
C3 C4 C5 122.1(5) .
C4 C3 C2 119.1(6) .
C6 C7 C5 121.8(5) 7
C6 C7 C8 119.5(6) 7
C5 C7 C8 118.7(5) .
C7 C6 C1 122.9(5) 7
C7 C6 C5 119.7(5) 7
C1 C6 C5 117.2(5) .
C9 C8 C13 118.4(5) .
C9 C8 C7 120.8(5) .
C13 C8 C7 120.8(7) .
C8 C9 C10 121.7(6) .
C9 C10 C11 118.6(7) .
C12 C11 C10 121.0(6) .
C11 C12 C13 119.7(6) .
C12 C13 C8 120.6(6) .

loop_
_geom_bond_atom_site_label_1
_geom_bond_atom_site_label_2
_geom_bond_distance
_geom_bond_site_symmetry_2
C1 C2 1.340(7) .
C1 C6 1.424(8) .
C2 C3 1.409(7) .
C5 C7 1.409(7) .
C5 C4 1.418(7) .
C5 C6 1.436(7) .
C4 C3 1.345(8) .
C7 C6 1.399(8) 7
C7 C8 1.489(7) .
C6 C7 1.399(8) 7
C8 C9 1.376(7) .
C8 C13 1.392(7) .
C9 C10 1.381(7) .
C10 C11 1.383(9) .
C11 C12 1.368(9) .
C12 C13 1.381(6) .
